data_4061909
loop_
_publ_author_name
'Saur, Isabelle'
'Rima, Ghassoub'
'Gornitzka, Heinz'
'Miqueu, Karinne'
'Barrau, Jacques'

_publ_section_title
;
 Heteronuclear Multiple Bonding between Heavier Group 14 and 16 Elements.
 A New Class of Germylated Compounds, the Germanethiocarbamyl and
 Germaneselenocarbamyl Chlorides L^2^(Cl)GeY (Y = S, Se)
;
_journal_coden_ASTM ORGND7
_journal_issue 5
_journal_name_full Organometallics
_journal_page_first 1106
_journal_page_last 1109
_journal_paper_doi 10.1021/om0208974
_journal_volume 22
_journal_year 2003
_chemical_formula_sum 'C18 H18 Cl4 Ge N2 S'
_chemical_formula_weight 508.79
_space_group_IT_number 62
_symmetry_cell_setting orthorhombic
_symmetry_space_group_name_Hall '-P 2ac 2n'
_symmetry_space_group_name_H-M 'P n m a'
_cell_angle_alpha 90.00
_cell_angle_beta 90.00
_cell_angle_gamma 90.00
_cell_formula_units_Z 4
_cell_length_a 14.9919(9)
_cell_length_b 15.4408(9)
_cell_length_c 9.2238(6)
_cell_measurement_temperature 173(2)
_cell_volume 2135.2(2)
_diffrn_ambient_temperature 173(2)
_exptl_crystal_density_diffrn 1.583
_cod_depositor_comments
;
The following automatic conversions were performed:
'_symmetry_cell_setting' value 'Orthorhombic' changed to 'orthorhombic'
according to '/home/saulius/struct/CIF-dictionaries/cif_core.dic'
dictionary named 'cif_core.dic' version 2.4.1 from 2010-06-29.

Automatic conversion script
Id: cif_fix_enum 1527 2010-12-29 10:47:43Z saulius 

 Updated bibliographical information.

 Antanas Vaitkus,
 2019-09-11
;
_cod_database_code 4061909

loop_
_symmetry_equiv_pos_as_xyz
'x, y, z'
'-x+1/2, -y, z+1/2'
'-x, y+1/2, -z'
'x+1/2, -y+1/2, -z+1/2'
'-x, -y, -z'
'x-1/2, y, -z-1/2'
'x, -y-1/2, z'
'-x-1/2, y-1/2, z-1/2'

loop_
_atom_site_label
_atom_site_type_symbol
_atom_site_fract_x
_atom_site_fract_y
_atom_site_fract_z
_atom_site_U_iso_or_equiv
_atom_site_adp_type
_atom_site_occupancy
_atom_site_symmetry_multiplicity
_atom_site_calc_flag
_atom_site_refinement_flags
_atom_site_disorder_assembly
_atom_site_disorder_group
Ge1 Ge 0.84184(2) 0.7500 0.21588(4) 0.01995(12) Uani 1 2 d S . .
Cl1 Cl 0.75834(6) 0.7500 0.40988(10) 0.0302(2) Uani 1 2 d S . .
S1 S 0.77006(5) 0.7500 0.02364(10) 0.0245(2) Uani 1 2 d S . .
N1 N 0.92134(12) 0.65790(12) 0.2501(2) 0.0189(4) Uani 1 1 d . . .
C1 C 0.88366(15) 0.57182(14) 0.2326(3) 0.0202(5) Uani 1 1 d . . .
C2 C 0.88679(16) 0.53165(15) 0.0989(3) 0.0260(5) Uani 1 1 d . . .
H2 H 0.9152 0.5591 0.0190 0.031 Uiso 1 1 calc R . .
C3 C 0.84773(17) 0.45047(16) 0.0828(3) 0.0316(6) Uani 1 1 d . . .
H3 H 0.8499 0.4220 -0.0085 0.038 Uiso 1 1 calc R . .
C4 C 0.80587(17) 0.41107(16) 0.1987(3) 0.0317(6) Uani 1 1 d . . .
H4 H 0.7793 0.3557 0.1870 0.038 Uiso 1 1 calc R . .
C5 C 0.80256(17) 0.45193(16) 0.3314(3) 0.0306(6) Uani 1 1 d . . .
H5 H 0.7737 0.4246 0.4109 0.037 Uiso 1 1 calc R . .
C6 C 0.84139(16) 0.53319(15) 0.3494(3) 0.0267(6) Uani 1 1 d . . .
H6 H 0.8389 0.5617 0.4405 0.032 Uiso 1 1 calc R . .
C7 C 1.00641(15) 0.66931(15) 0.2922(3) 0.0206(5) Uani 1 1 d . . .
C8 C 1.06264(16) 0.59020(16) 0.3204(3) 0.0289(6) Uani 1 1 d . . .
H8A H 1.0418 0.5614 0.4088 0.043 Uiso 1 1 calc R . .
H8B H 1.1251 0.6075 0.3327 0.043 Uiso 1 1 calc R . .
H8C H 1.0577 0.5503 0.2382 0.043 Uiso 1 1 calc R . .
C9 C 1.0451(2) 0.7500 0.3113(4) 0.0235(7) Uani 1 2 d S . .
H9 H 1.1058 0.7500 0.3412 0.028 Uiso 1 2 calc SR . .
C10 C 0.9491(3) 0.7500 0.7864(4) 0.0376(9) Uani 1 2 d S . .
H10 H 0.8883 0.7500 0.8311 0.045 Uiso 1 2 calc SR . .
Cl2 Cl 0.95901(6) 0.65606(5) 0.68117(10) 0.0572(2) Uani 1 1 d . . .
Cl3 Cl 1.02810(6) 0.7500 0.92830(11) 0.0351(2) Uani 1 2 d S . .

loop_
_atom_site_aniso_label
_atom_site_aniso_U_11
_atom_site_aniso_U_22
_atom_site_aniso_U_33
_atom_site_aniso_U_23
_atom_site_aniso_U_13
_atom_site_aniso_U_12
Ge1 0.01518(19) 0.01598(19) 0.0287(2) 0.000 -0.00100(14) 0.000
Cl1 0.0341(5) 0.0284(4) 0.0281(5) 0.000 0.0092(4) 0.000
S1 0.0240(4) 0.0255(4) 0.0239(5) 0.000 -0.0021(4) 0.000
N1 0.0183(10) 0.0167(9) 0.0217(10) 0.0008(8) 0.0000(8) 0.0004(7)
C1 0.0174(11) 0.0164(11) 0.0268(13) 0.0009(10) -0.0034(10) 0.0029(9)
C2 0.0321(13) 0.0222(12) 0.0235(13) 0.0026(11) 0.0008(11) 0.0016(10)
C3 0.0394(15) 0.0239(13) 0.0315(15) -0.0059(12) -0.0048(12) 0.0015(11)
C4 0.0302(14) 0.0199(13) 0.0451(17) -0.0022(12) -0.0054(12) -0.0027(10)
C5 0.0322(14) 0.0229(13) 0.0367(16) 0.0057(12) 0.0058(12) -0.0029(11)
C6 0.0295(13) 0.0230(13) 0.0275(14) 0.0002(11) 0.0031(11) 0.0002(10)
C7 0.0196(12) 0.0236(12) 0.0186(12) 0.0008(10) 0.0014(9) 0.0032(9)
C8 0.0255(13) 0.0254(13) 0.0360(15) 0.0024(11) -0.0042(11) 0.0043(10)
C9 0.0175(16) 0.0263(18) 0.0267(19) 0.000 -0.0030(14) 0.000
C10 0.039(2) 0.040(2) 0.034(2) 0.000 -0.0003(18) 0.000
Cl2 0.0769(6) 0.0442(4) 0.0505(5) -0.0160(4) -0.0142(4) 0.0014(4)
Cl3 0.0370(5) 0.0379(5) 0.0306(5) 0.000 -0.0038(4) 0.000

loop_
_geom_bond_atom_site_label_1
_geom_bond_atom_site_label_2
_geom_bond_distance
_geom_bond_site_symmetry_2
_geom_bond_publ_flag
Ge1 N1 1.8822(19) 7_575 ?
Ge1 N1 1.8822(19) . ?
Ge1 S1 2.0741(9) . ?
Ge1 Cl1 2.1839(9) . ?
N1 C7 1.345(3) . ?
N1 C1 1.453(3) . ?
C1 C2 1.382(3) . ?
C1 C6 1.385(4) . ?
C2 C3 1.391(3) . ?
C3 C4 1.381(4) . ?
C4 C5 1.378(4) . ?
C5 C6 1.393(3) . ?
C7 C9 1.386(3) . ?
C7 C8 1.507(3) . ?
C9 C7 1.386(3) 7_575 ?
C10 Cl2 1.752(2) . ?
C10 Cl2 1.752(2) 7_575 ?
C10 Cl3 1.765(4) . ?
